data_4130802
loop_
_publ_author_name
'Rekhroukh, Feriel'
'Estevez, Laura'
'Mallet-Ladeira, Sonia'
'Miqueu, Karinne'
'Amgoune, Abderrahmane'
'Bourissou, Didier'

_publ_section_title
;
 \b-Hydride Elimination at Low-Coordinate Gold(III) Centers.
;
_journal_issue 36
_journal_name_full 'Journal of the American Chemical Society'
_journal_page_first 11920
_journal_page_last 11929
_journal_paper_doi 10.1021/jacs.6b07035
_journal_volume 138
_journal_year 2016
_chemical_formula_sum 'C19 H27 Au I P'
_chemical_formula_weight 610.24
_space_group_crystal_system monoclinic
_space_group_IT_number 4
_space_group_name_Hall 'P 2yb'
_space_group_name_H-M_alt 'P 1 21 1'
_atom_sites_solution_hydrogens geom
_audit_creation_method SHELXL-2014/7
_cell_angle_alpha 90
_cell_angle_beta 93.9911(16)
_cell_angle_gamma 90
_cell_formula_units_Z 2
_cell_length_a 8.5059(3)
_cell_length_b 10.5556(3)
_cell_length_c 11.4816(4)
_cell_measurement_reflns_used 9848
_cell_measurement_temperature 193(2)
_cell_measurement_theta_max 28.22
_cell_measurement_theta_min 3.08
_cell_volume 1028.37(6)
_computing_cell_refinement 'Bruker SAINT'
_computing_data_collection 'Bruker APEX2'
_computing_data_reduction 'Bruker SAINT'
_computing_molecular_graphics 'Bruker SHELXTL'
_computing_publication_material 'Bruker SHELXTL'
_computing_structure_refinement 'SHELXL-2014/7 (Sheldrick, 2014)'
_computing_structure_solution 'SHELXS-97 (Sheldrick 2008)'
_diffrn_ambient_temperature 193(2)
_diffrn_detector_area_resol_mean 10.4167
_diffrn_measured_fraction_theta_full 0.998
_diffrn_measured_fraction_theta_max 0.995
_diffrn_measurement_device_type 'Bruker D8-Venture CMOS detector'
_diffrn_measurement_method 'phi and omega scans'
_diffrn_radiation_type MoK\a
_diffrn_radiation_wavelength 0.71073
_diffrn_reflns_av_R_equivalents 0.0425
_diffrn_reflns_av_unetI/netI 0.0243
_diffrn_reflns_Laue_measured_fraction_full 0.998
_diffrn_reflns_Laue_measured_fraction_max 0.995
_diffrn_reflns_limit_h_max 11
_diffrn_reflns_limit_h_min -11
_diffrn_reflns_limit_k_max 14
_diffrn_reflns_limit_k_min -14
_diffrn_reflns_limit_l_max 15
_diffrn_reflns_limit_l_min -15
_diffrn_reflns_number 42154
_diffrn_reflns_point_group_measured_fraction_full 0.998
_diffrn_reflns_point_group_measured_fraction_max 0.994
_diffrn_reflns_theta_full 25.242
_diffrn_reflns_theta_max 28.338
_diffrn_reflns_theta_min 3.080
_diffrn_source 'fine-focus sealed tube'
_exptl_absorpt_coefficient_mu 8.727
_exptl_absorpt_correction_T_max 0.7457
_exptl_absorpt_correction_T_min 0.5268
_exptl_absorpt_correction_type multi-scan
_exptl_absorpt_process_details 'SADABS (Bruker-AXs)'
_exptl_crystal_colour colourless
_exptl_crystal_density_diffrn 1.971
_exptl_crystal_description plate
_exptl_crystal_F_000 576
_exptl_crystal_size_max 0.200
_exptl_crystal_size_mid 0.060
_exptl_crystal_size_min 0.040
_refine_diff_density_max 5.494
_refine_diff_density_min -2.193
_refine_diff_density_rms 0.224
_refine_ls_abs_structure_details
; 
 Flack x determined using 2038 quotients [(I+)-(I-)]/[(I+)+(I-)] 
 (Parsons, Flack and Wagner, Acta Cryst. B69 (2013) 249-259). 
;
_refine_ls_abs_structure_Flack 0.005(5)
_refine_ls_extinction_method none
_refine_ls_goodness_of_fit_ref 1.092
_refine_ls_hydrogen_treatment constr
_refine_ls_matrix_type full
_refine_ls_number_parameters 204
_refine_ls_number_reflns 5100
_refine_ls_number_restraints 1
_refine_ls_restrained_S_all 1.091
_refine_ls_R_factor_all 0.0520
_refine_ls_R_factor_gt 0.0436
_refine_ls_shift/su_max 0.000
_refine_ls_shift/su_mean 0.000
_refine_ls_structure_factor_coef Fsqd
_refine_ls_weighting_details 'w=1/[\s^2^(Fo^2^)+(0.0525P)^2^+10.6386P] where P=(Fo^2^+2Fc^2^)/3'
_refine_ls_weighting_scheme calc
_refine_ls_wR_factor_gt 0.1090
_refine_ls_wR_factor_ref 0.1165
_reflns_Friedel_coverage 0.896
_reflns_Friedel_fraction_full 0.999
_reflns_Friedel_fraction_max 0.992
_reflns_number_gt 4647
_reflns_number_total 5100
_reflns_threshold_expression 'I > 2\s(I)'
_cod_data_source_file ja6b07035_si_002.cif
_cod_data_source_block Feriel33
_cod_original_sg_symbol_H-M 'P 21'
_cod_database_code 4130802
_shelx_shelxl_version_number 2014/7
_shelx_space_group_comment
; 
The symmetry employed for this shelxl refinement is uniquely defined 
by the following loop, which should always be used as a source of 
symmetry information in preference to the above space-group names. 
They are only intended as comments. 
;
_shelx_estimated_absorpt_t_min 0.274
_shelx_estimated_absorpt_t_max 0.722

loop_
_space_group_symop_operation_xyz
'x, y, z'
'-x, y+1/2, -z'

loop_
_atom_site_label
_atom_site_type_symbol
_atom_site_fract_x
_atom_site_fract_y
_atom_site_fract_z
_atom_site_U_iso_or_equiv
_atom_site_adp_type
_atom_site_occupancy
_atom_site_site_symmetry_order
_atom_site_calc_flag
_atom_site_refinement_flags_posn
_atom_site_refinement_flags_adp
Au1 Au 0.15201(5) 0.25474(5) 0.26995(4) 0.03091(15) Uani 1 1 d . .
I1 I 0.0299(2) 0.22359(14) 0.47459(13) 0.0766(6) Uani 1 1 d . .
P1 P 0.0518(4) 0.0604(3) 0.1932(3) 0.0236(6) Uani 1 1 d . .
C1 C 0.234(2) 0.4355(16) 0.3244(18) 0.045(4) Uani 1 1 d . .
H1A H 0.2446 0.4887 0.2543 0.054 Uiso 1 1 calc R U
H1B H 0.1543 0.4754 0.3712 0.054 Uiso 1 1 calc R U
C2 C 0.390(3) 0.4353(19) 0.3956(17) 0.053(5) Uani 1 1 d . .
H2A H 0.4703 0.3927 0.3509 0.063 Uiso 1 1 calc R U
H2B H 0.3795 0.3868 0.4684 0.063 Uiso 1 1 calc R U
C3 C 0.445(3) 0.570(2) 0.4260(18) 0.063(6) Uani 1 1 d . .
H3A H 0.4897 0.6084 0.3581 0.095 Uiso 1 1 calc R U
H3B H 0.5244 0.5674 0.4917 0.095 Uiso 1 1 calc R U
H3C H 0.3543 0.6205 0.4476 0.095 Uiso 1 1 calc R U
C4 C 0.2719(11) 0.2598(18) 0.1182(11) 0.028(2) Uani 1 1 d . .
C5 C 0.2349(14) 0.1662(11) 0.0324(11) 0.022(2) Uani 1 1 d . .
C6 C 0.1219(15) 0.0677(12) 0.0478(12) 0.025(2) Uani 1 1 d . .
C7 C 0.0796(18) -0.0143(14) -0.0414(13) 0.033(3) Uani 1 1 d . .
H7 H 0.0034 -0.0782 -0.0302 0.040 Uiso 1 1 calc R U
C8 C 0.148(2) -0.0051(17) -0.1505(16) 0.036(4) Uani 1 1 d . .
H8 H 0.1161 -0.0607 -0.2128 0.044 Uiso 1 1 calc R U
C9 C 0.2600(17) 0.0835(14) -0.1647(12) 0.031(3) Uani 1 1 d . .
H9 H 0.3069 0.0880 -0.2373 0.037 Uiso 1 1 calc R U
C10 C 0.3093(15) 0.1693(13) -0.0759(12) 0.027(3) Uani 1 1 d . .
C11 C 0.4264(13) 0.2619(18) -0.0929(10) 0.029(2) Uani 1 1 d . .
H11 H 0.4775 0.2642 -0.1638 0.035 Uiso 1 1 calc R U
C12 C 0.4654(16) 0.3479(14) -0.0061(13) 0.033(3) Uani 1 1 d . .
H12 H 0.5460 0.4084 -0.0164 0.040 Uiso 1 1 calc R U
C13 C 0.3877(15) 0.3477(13) 0.0975(13) 0.028(3) Uani 1 1 d . .
H13 H 0.4152 0.4097 0.1554 0.034 Uiso 1 1 calc R U
C14 C -0.1596(18) 0.0278(15) 0.1720(16) 0.030(3) Uani 1 1 d . .
H14 H -0.1735 -0.0463 0.1180 0.036 Uiso 1 1 calc R U
C15 C -0.243(2) 0.141(2) 0.112(2) 0.060(5) Uani 1 1 d . .
H15A H -0.3572 0.1287 0.1103 0.091 Uiso 1 1 calc R U
H15B H -0.2104 0.1488 0.0324 0.091 Uiso 1 1 calc R U
H15C H -0.2143 0.2186 0.1559 0.091 Uiso 1 1 calc R U
C16 C -0.2318(18) -0.008(2) 0.2864(16) 0.048(4) Uani 1 1 d . .
H16A H -0.2202 0.0632 0.3412 0.072 Uiso 1 1 calc R U
H16B H -0.1775 -0.0823 0.3206 0.072 Uiso 1 1 calc R U
H16C H -0.3439 -0.0272 0.2704 0.072 Uiso 1 1 calc R U
C17 C 0.1431(14) -0.0761(13) 0.2675(12) 0.026(3) Uani 1 1 d . .
H17 H 0.0970 -0.0827 0.3450 0.031 Uiso 1 1 calc R U
C18 C 0.1115(19) -0.2009(14) 0.2053(14) 0.037(3) Uani 1 1 d . .
H18A H 0.1646 -0.2016 0.1323 0.055 Uiso 1 1 calc R U
H18B H -0.0022 -0.2113 0.1881 0.055 Uiso 1 1 calc R U
H18C H 0.1517 -0.2705 0.2554 0.055 Uiso 1 1 calc R U
C19 C 0.3195(18) -0.0543(17) 0.2916(17) 0.043(4) Uani 1 1 d . .
H19A H 0.3642 -0.1221 0.3420 0.065 Uiso 1 1 calc R U
H19B H 0.3372 0.0276 0.3305 0.065 Uiso 1 1 calc R U
H19C H 0.3707 -0.0545 0.2177 0.065 Uiso 1 1 calc R U

loop_
_atom_site_aniso_label
_atom_site_aniso_U_11
_atom_site_aniso_U_22
_atom_site_aniso_U_33
_atom_site_aniso_U_23
_atom_site_aniso_U_13
_atom_site_aniso_U_12
Au1 0.0302(2) 0.0267(2) 0.0369(2) -0.0086(3) 0.00998(16) -0.0052(3)
I1 0.0982(10) 0.0757(12) 0.0617(8) -0.0340(7) 0.0469(7) -0.0383(8)
P1 0.0186(14) 0.0228(15) 0.0303(16) -0.0013(12) 0.0078(12) -0.0013(11)
C1 0.043(9) 0.032(8) 0.062(11) -0.012(7) 0.014(8) 0.000(7)
C2 0.064(12) 0.048(10) 0.044(10) -0.003(8) -0.008(9) -0.012(9)
C3 0.073(14) 0.066(13) 0.050(11) -0.010(9) -0.001(10) -0.034(11)
C4 0.015(4) 0.020(5) 0.047(6) 0.002(8) 0.000(4) -0.012(7)
C5 0.021(5) 0.019(5) 0.025(6) 0.001(4) 0.005(4) 0.001(4)
C6 0.023(6) 0.021(6) 0.031(6) -0.002(5) 0.007(5) -0.004(4)
C7 0.035(7) 0.031(7) 0.033(7) -0.007(6) 0.005(6) -0.008(6)
C8 0.045(10) 0.036(8) 0.028(7) -0.004(6) -0.002(7) -0.003(7)
C9 0.034(7) 0.033(7) 0.027(6) 0.001(5) 0.011(5) 0.000(6)
C10 0.025(6) 0.027(6) 0.031(7) 0.004(5) 0.003(5) 0.007(5)
C11 0.028(5) 0.026(6) 0.034(5) -0.001(7) 0.008(4) 0.005(7)
C12 0.025(6) 0.034(7) 0.040(8) 0.011(6) 0.004(6) -0.010(5)
C13 0.021(6) 0.023(6) 0.040(7) 0.000(5) -0.002(5) -0.004(5)
C14 0.017(6) 0.028(7) 0.045(9) 0.006(6) 0.005(6) -0.002(5)
C15 0.034(8) 0.051(11) 0.096(16) 0.021(11) 0.001(9) 0.014(8)
C16 0.019(6) 0.078(13) 0.048(9) 0.011(9) 0.011(6) -0.012(7)
C17 0.022(6) 0.027(6) 0.028(6) 0.003(5) -0.001(5) 0.004(5)
C18 0.043(8) 0.024(6) 0.043(8) -0.002(6) -0.002(6) 0.005(6)
C19 0.026(7) 0.041(8) 0.062(11) -0.011(8) -0.006(7) 0.007(6)

loop_
_atom_type_symbol
_atom_type_description
_atom_type_scat_dispersion_real
_atom_type_scat_dispersion_imag
_atom_type_scat_source
C C 0.0033 0.0016 'International Tables Vol C Tables 4.2.6.8 and 6.1.1.4'
H H 0.0000 0.0000 'International Tables Vol C Tables 4.2.6.8 and 6.1.1.4'
P P 0.1023 0.0942 'International Tables Vol C Tables 4.2.6.8 and 6.1.1.4'
I I -0.4742 1.8119 'International Tables Vol C Tables 4.2.6.8 and 6.1.1.4'
Au Au -2.0133 8.8022 'International Tables Vol C Tables 4.2.6.8 and 6.1.1.4'

loop_
_geom_angle_atom_site_label_1
_geom_angle_atom_site_label_2
_geom_angle_atom_site_label_3
_geom_angle
C4 Au1 C1 93.0(7)
C4 Au1 P1 84.0(5)
C1 Au1 P1 175.0(6)
C4 Au1 I1 171.7(4)
C1 Au1 I1 89.5(5)
P1 Au1 I1 93.96(9)
C6 P1 C17 107.9(6)
C6 P1 C14 105.6(7)
C17 P1 C14 107.2(7)
C6 P1 Au1 100.0(4)
C17 P1 Au1 112.4(4)
C14 P1 Au1 122.5(6)
C2 C1 Au1 114.9(12)
C2 C1 H1A 108.6
Au1 C1 H1A 108.6
C2 C1 H1B 108.6
Au1 C1 H1B 108.6
H1A C1 H1B 107.5
C1 C2 C3 111.3(18)
C1 C2 H2A 109.4
C3 C2 H2A 109.4
C1 C2 H2B 109.4
C3 C2 H2B 109.4
H2A C2 H2B 108.0
C2 C3 H3A 109.5
C2 C3 H3B 109.5
H3A C3 H3B 109.5
C2 C3 H3C 109.5
H3A C3 H3C 109.5
H3B C3 H3C 109.5
C13 C4 C5 118.4(12)
C13 C4 Au1 123.8(11)
C5 C4 Au1 117.8(9)
C4 C5 C6 122.6(11)
C4 C5 C10 119.8(11)
C6 C5 C10 117.6(11)
C7 C6 C5 120.6(12)
C7 C6 P1 125.1(10)
C5 C6 P1 114.2(9)
C6 C7 C8 120.8(14)
C6 C7 H7 119.6
C8 C7 H7 119.6
C9 C8 C7 119.3(15)
C9 C8 H8 120.4
C7 C8 H8 120.4
C8 C9 C10 122.4(13)
C8 C9 H9 118.8
C10 C9 H9 118.8
C9 C10 C11 121.4(12)
C9 C10 C5 119.1(12)
C11 C10 C5 119.4(12)
C12 C11 C10 119.6(11)
C12 C11 H11 120.2
C10 C11 H11 120.2
C11 C12 C13 120.7(12)
C11 C12 H12 119.6
C13 C12 H12 119.6
C4 C13 C12 122.0(13)
C4 C13 H13 119.0
C12 C13 H13 119.0
C15 C14 C16 112.0(15)
C15 C14 P1 109.4(12)
C16 C14 P1 112.3(12)
C15 C14 H14 107.6
C16 C14 H14 107.6
P1 C14 H14 107.6
C14 C15 H15A 109.5
C14 C15 H15B 109.5
H15A C15 H15B 109.5
C14 C15 H15C 109.5
H15A C15 H15C 109.5
H15B C15 H15C 109.5
C14 C16 H16A 109.5
C14 C16 H16B 109.5
H16A C16 H16B 109.5
C14 C16 H16C 109.5
H16A C16 H16C 109.5
H16B C16 H16C 109.5
C18 C17 C19 110.9(12)
C18 C17 P1 114.3(10)
C19 C17 P1 110.4(10)
C18 C17 H17 106.9
C19 C17 H17 106.9
P1 C17 H17 106.9
C17 C18 H18A 109.5
C17 C18 H18B 109.5
H18A C18 H18B 109.5
C17 C18 H18C 109.5
H18A C18 H18C 109.5
H18B C18 H18C 109.5
C17 C19 H19A 109.5
C17 C19 H19B 109.5
H19A C19 H19B 109.5
C17 C19 H19C 109.5
H19A C19 H19C 109.5
H19B C19 H19C 109.5

loop_
_geom_bond_atom_site_label_1
_geom_bond_atom_site_label_2
_geom_bond_distance
Au1 C4 2.080(12)
Au1 C1 2.112(17)
Au1 P1 2.367(3)
Au1 I1 2.6545(13)
P1 C6 1.814(13)
P1 C17 1.820(13)
P1 C14 1.830(16)
C1 C2 1.51(3)
C1 H1A 0.9900
C1 H1B 0.9900
C2 C3 1.53(3)
C2 H2A 0.9900
C2 H2B 0.9900
C3 H3A 0.9800
C3 H3B 0.9800
C3 H3C 0.9800
C4 C13 1.386(18)
C4 C5 1.415(19)
C5 C6 1.434(16)
C5 C10 1.435(18)
C6 C7 1.370(19)
C7 C8 1.42(2)
C7 H7 0.9500
C8 C9 1.35(2)
C8 H8 0.9500
C9 C10 1.41(2)
C9 H9 0.9500
C10 C11 1.42(2)
C11 C12 1.37(2)
C11 H11 0.9500
C12 C13 1.40(2)
C12 H12 0.9500
C13 H13 0.9500
C14 C15 1.53(2)
C14 C16 1.53(2)
C14 H14 1.0000
C15 H15A 0.9800
C15 H15B 0.9800
C15 H15C 0.9800
C16 H16A 0.9800
C16 H16B 0.9800
C16 H16C 0.9800
C17 C18 1.51(2)
C17 C19 1.524(19)
C17 H17 1.0000
C18 H18A 0.9800
C18 H18B 0.9800
C18 H18C 0.9800
C19 H19A 0.9800
C19 H19B 0.9800
C19 H19C 0.9800
